data_4306535
loop_
_publ_author_name
'Shin Hei Choi'
'Kibong Kim'
'June Jeon'
'Bhupal Meka'
'Daniela Bucella'
'Keliang Pang'
'Snehadrinarayan Khatua'
'Junseong Lee'
'David G. Churchill'

_publ_section_title
;
Optical Effects of S-Oxidation and Mn+ Binding in meso-Thienyl Dipyrrin
Systems and of Stepwise Bromination of
4,4-Difluoro-8-(2,5-dibromo-3-thienyl)-4-bora-3a,4a-diaza-s-indacene
;
_journal_name_full 'Inorganic Chemistry'
_journal_page_first 11071
_journal_page_last 11083
_journal_paper_doi 10.1021/ic801354y
_journal_volume 47
_journal_year 2008
_chemical_formula_sum 'C24.5 H17 B N2 S4'
_chemical_formula_weight 478.45
_chemical_name_systematic
; 
 ? 
;
_space_group_IT_number 14
_symmetry_cell_setting monoclinic
_symmetry_space_group_name_Hall '-P 2yn'
_symmetry_space_group_name_H-M 'P 1 21/n 1'
_atom_sites_solution_hydrogens geom
_atom_sites_solution_primary direct
_atom_sites_solution_secondary difmap
_audit_creation_method SHELXL-97
_cell_angle_alpha 90.00
_cell_angle_beta 94.6680(10)
_cell_angle_gamma 90.00
_cell_formula_units_Z 4
_cell_length_a 8.32460(10)
_cell_length_b 9.02140(10)
_cell_length_c 29.4217(5)
_cell_measurement_temperature 569(2)
_cell_volume 2202.23(5)
_computing_structure_refinement 'SHELXL-97 (Sheldrick, 1997)'
_computing_structure_solution 'SHELXS-97 (Sheldrick, 1990)'
_diffrn_ambient_temperature 569(2)
_diffrn_measured_fraction_theta_full 0.995
_diffrn_measured_fraction_theta_max 0.995
_diffrn_radiation_monochromator graphite
_diffrn_radiation_source 'fine-focus sealed tube'
_diffrn_radiation_type MoK\a
_diffrn_radiation_wavelength 0.71073
_diffrn_reflns_av_R_equivalents 0.0295
_diffrn_reflns_av_sigmaI/netI 0.0217
_diffrn_reflns_limit_h_max 11
_diffrn_reflns_limit_h_min -10
_diffrn_reflns_limit_k_max 12
_diffrn_reflns_limit_k_min -12
_diffrn_reflns_limit_l_max 40
_diffrn_reflns_limit_l_min -40
_diffrn_reflns_number 48661
_diffrn_reflns_theta_full 29.57
_diffrn_reflns_theta_max 29.57
_diffrn_reflns_theta_min 1.39
_exptl_absorpt_coefficient_mu 0.448
_exptl_absorpt_correction_T_max 0.9566
_exptl_absorpt_correction_T_min 0.8773
_exptl_crystal_density_diffrn 1.443
_exptl_crystal_density_method 'not measured'
_exptl_crystal_F_000 988
_exptl_crystal_size_max 0.30
_exptl_crystal_size_mid 0.10
_exptl_crystal_size_min 0.10
_refine_diff_density_max 1.024
_refine_diff_density_min -1.053
_refine_diff_density_rms 0.084
_refine_ls_extinction_coef 0.0000(6)
_refine_ls_extinction_expression Fc^*^=kFc[1+0.001xFc^2^\l^3^/sin(2\q)]^-1/4^
_refine_ls_extinction_method SHELXL
_refine_ls_goodness_of_fit_ref 1.051
_refine_ls_hydrogen_treatment mixed
_refine_ls_matrix_type full
_refine_ls_number_parameters 284
_refine_ls_number_reflns 6146
_refine_ls_number_restraints 1
_refine_ls_restrained_S_all 1.051
_refine_ls_R_factor_all 0.0552
_refine_ls_R_factor_gt 0.0454
_refine_ls_shift/su_max 4.153
_refine_ls_shift/su_mean 0.015
_refine_ls_structure_factor_coef Fsqd
_refine_ls_weighting_details 'calc w=1/[\s^2^(Fo^2^)+(0.0638P)^2^+2.6213P] where P=(Fo^2^+2Fc^2^)/3'
_refine_ls_weighting_scheme calc
_refine_ls_wR_factor_gt 0.1195
_refine_ls_wR_factor_ref 0.1289
_reflns_number_gt 5186
_reflns_number_total 6146
_reflns_threshold_expression >2sigma(I)
_cod_data_source_file ic801354y_si_006.cif
_cod_data_source_block shc208
_cod_original_formula_sum 'C24.50 H17 B N2 S4'
_cod_database_code 4306535

loop_
_symmetry_equiv_pos_as_xyz
'x, y, z'
'-x+1/2, y+1/2, -z+1/2'
'-x, -y, -z'
'x-1/2, -y-1/2, z-1/2'

loop_
_atom_site_label
_atom_site_type_symbol
_atom_site_fract_x
_atom_site_fract_y
_atom_site_fract_z
_atom_site_U_iso_or_equiv
_atom_site_adp_type
_atom_site_occupancy
_atom_site_symmetry_multiplicity
_atom_site_calc_flag
_atom_site_refinement_flags
_atom_site_disorder_assembly
_atom_site_disorder_group
B B 0.6020(2) 0.7111(2) 0.11711(7) 0.0141(3) Uani 1 1 d . B .
N1 N 0.58713(17) 0.53633(16) 0.11770(5) 0.0138(3) Uani 1 1 d . . .
N2 N 0.42978(18) 0.76767(16) 0.12699(5) 0.0142(3) Uani 1 1 d . . .
C1 C 0.6913(2) 0.4310(2) 0.10469(6) 0.0158(3) Uani 1 1 d . . .
C2 C 0.6387(2) 0.2892(2) 0.11834(6) 0.0188(4) Uani 1 1 d . . .
H2A H 0.6869 0.1989 0.1125 0.023 Uiso 1 1 calc R . .
C3 C 0.5038(2) 0.3091(2) 0.14168(6) 0.0171(3) Uani 1 1 d . . .
H3A H 0.4458 0.2355 0.1552 0.021 Uiso 1 1 calc R . .
C4 C 0.4699(2) 0.46330(19) 0.14126(6) 0.0151(3) Uani 1 1 d . . .
C5 C 0.3438(2) 0.5388(2) 0.15973(6) 0.0151(3) Uani 1 1 d . A .
C6 C 0.3224(2) 0.69132(19) 0.15216(6) 0.0146(3) Uani 1 1 d . . .
C7 C 0.1917(2) 0.7859(2) 0.15945(6) 0.0181(3) Uani 1 1 d . . .
H7A H 0.1029 0.7632 0.1754 0.022 Uiso 1 1 calc R . .
C8 C 0.2215(2) 0.9191(2) 0.13830(7) 0.0210(4) Uani 1 1 d . . .
H8A H 0.1561 1.0028 0.1372 0.025 Uiso 1 1 calc R . .
C9 C 0.3691(2) 0.9041(2) 0.11872(7) 0.0189(4) Uani 1 1 d . . .
H9A H 0.4177 0.9776 0.1024 0.023 Uiso 1 1 calc R . .
C11 C 0.2278(2) 0.4574(2) 0.18538(6) 0.0030(4) Uani 0.725(3) 1 d PD . .
S1 S 0.19499(10) 0.50013(9) 0.23955(3) 0.0213(2) Uiso 0.725(3) 1 d P A 1
C12 C 0.1249(6) 0.3366(6) 0.16969(16) 0.0259(14) Uiso 0.725(3) 1 d PD A 1
H12A H 0.1248 0.2954 0.1407 0.031 Uiso 0.725(3) 1 calc PR A 1
C13 C 0.0264(4) 0.2887(3) 0.20211(13) 0.0221(6) Uiso 0.725(3) 1 d P A 1
H13A H -0.0484 0.2125 0.1974 0.027 Uiso 0.725(3) 1 calc PR A 1
C14 C 0.0514(4) 0.3653(4) 0.24163(11) 0.0218(7) Uiso 0.725(3) 1 d P A 1
H14A H -0.0039 0.3466 0.2673 0.026 Uiso 0.725(3) 1 calc PR A 1
C14A C 0.0216(8) 0.3049(8) 0.2176(3) 0.0124(13) Uiso 0.275(3) 1 d P A 2
H14B H -0.0578 0.2355 0.2224 0.015 Uiso 0.275(3) 1 calc PR A 2
C13A C 0.0683(9) 0.4085(10) 0.2479(3) 0.0150(14) Uiso 0.275(3) 1 d P A 2
H13B H 0.0356 0.4179 0.2772 0.018 Uiso 0.275(3) 1 calc PR A 2
C12A C 0.1770(19) 0.5014(17) 0.2271(5) 0.057(5) Uiso 0.275(3) 1 d PD A 2
H12B H 0.2135 0.5893 0.2408 0.068 Uiso 0.275(3) 1 calc PR A 2
S1A S 0.1239(3) 0.3108(3) 0.16697(9) 0.0180(7) Uiso 0.275(3) 1 d P A 2
C21 C 0.6387(2) 0.7751(2) 0.06798(6) 0.0152(3) Uani 1 1 d . . .
S2 S 0.52566(13) 0.71236(11) 0.02069(3) 0.0199(3) Uiso 0.628(3) 1 d P B 3
C22 C 0.7359(5) 0.8881(5) 0.05505(14) 0.0237(9) Uiso 0.628(3) 1 d P B 3
H22A H 0.8030 0.9389 0.0766 0.028 Uiso 0.628(3) 1 calc PR B 3
C23 C 0.7318(6) 0.9252(5) 0.00847(17) 0.0240(13) Uiso 0.628(3) 1 d P B 3
H23A H 0.7939 0.9967 -0.0046 0.029 Uiso 0.628(3) 1 calc PR B 3
C24 C 0.6204(6) 0.8371(6) -0.01338(17) 0.0229(13) Uiso 0.628(3) 1 d P B 3
H24A H 0.5957 0.8425 -0.0447 0.028 Uiso 0.628(3) 1 calc PR B 3
C22A C 0.5624(9) 0.7396(8) 0.0236(2) 0.0211(14) Uiso 0.372(3) 1 d P B 4
H22B H 0.4905 0.6607 0.0205 0.025 Uiso 0.372(3) 1 calc PR B 4
S2A S 0.7670(2) 0.9196(2) 0.05947(5) 0.0200(4) Uiso 0.372(3) 1 d P B 4
C24A C 0.7055(9) 0.9205(8) 0.0020(3) 0.0184(18) Uiso 0.372(3) 1 d P B 4
H24B H 0.7485 0.9886 -0.0175 0.022 Uiso 0.372(3) 1 calc PR B 4
C23A C 0.5944(9) 0.8210(8) -0.0144(2) 0.0155(18) Uiso 0.372(3) 1 d P B 4
H23B H 0.5499 0.8098 -0.0442 0.019 Uiso 0.372(3) 1 calc PR B 4
S3 S 0.77189(6) 0.93881(5) 0.174339(16) 0.01961(12) Uani 1 1 d . B .
C31 C 0.7225(2) 0.75660(19) 0.16089(6) 0.0141(3) Uani 1 1 d . . .
C32 C 0.7811(2) 0.6656(2) 0.19680(6) 0.0151(3) Uani 1 1 d . B .
H32A H 0.7692 0.5630 0.1966 0.018 Uiso 1 1 calc R . .
C33 C 0.8615(2) 0.7460(2) 0.23406(6) 0.0192(4) Uani 1 1 d . . .
H33A H 0.9058 0.7012 0.2607 0.023 Uiso 1 1 calc R B .
C34 C 0.8661(2) 0.8944(2) 0.22648(6) 0.0202(4) Uani 1 1 d . B .
H34A H 0.9142 0.9629 0.2469 0.024 Uiso 1 1 calc R . .
S4 S 0.91661(6) 0.31106(6) 0.052621(17) 0.02273(12) Uani 1 1 d . . .
C41 C 0.8393(2) 0.4563(2) 0.08316(6) 0.0166(3) Uani 1 1 d . . .
C42 C 0.9454(2) 0.5736(2) 0.08580(6) 0.0175(3) Uani 1 1 d . . .
H42A H 0.9264 0.6617 0.1009 0.021 Uiso 1 1 calc R . .
C43 C 1.0865(2) 0.5467(2) 0.06324(7) 0.0216(4) Uani 1 1 d . . .
H43A H 1.1697 0.6149 0.0619 0.026 Uiso 1 1 calc R . .
C44 C 1.0868(2) 0.4092(3) 0.04370(7) 0.0253(4) Uani 1 1 d . . .
H44A H 1.1698 0.3732 0.0275 0.030 Uiso 1 1 calc R . .

loop_
_atom_site_aniso_label
_atom_site_aniso_U_11
_atom_site_aniso_U_22
_atom_site_aniso_U_33
_atom_site_aniso_U_23
_atom_site_aniso_U_13
_atom_site_aniso_U_12
B 0.0143(8) 0.0119(8) 0.0164(8) 0.0009(7) 0.0019(7) 0.0006(6)
N1 0.0132(6) 0.0124(6) 0.0158(7) 0.0004(5) 0.0009(5) -0.0002(5)
N2 0.0145(6) 0.0121(7) 0.0161(7) 0.0006(5) 0.0015(5) 0.0000(5)
C1 0.0176(8) 0.0145(8) 0.0150(8) -0.0011(6) -0.0004(6) 0.0019(6)
C2 0.0224(9) 0.0131(8) 0.0208(8) 0.0000(7) 0.0002(7) 0.0027(7)
C3 0.0200(8) 0.0129(8) 0.0181(8) 0.0019(6) -0.0009(6) -0.0009(6)
C4 0.0164(8) 0.0130(8) 0.0157(8) 0.0006(6) -0.0002(6) -0.0019(6)
C5 0.0153(8) 0.0151(8) 0.0146(8) 0.0005(6) -0.0009(6) -0.0020(6)
C6 0.0142(7) 0.0153(8) 0.0145(7) 0.0002(6) 0.0015(6) -0.0016(6)
C7 0.0152(8) 0.0184(8) 0.0208(8) -0.0009(7) 0.0030(6) 0.0002(6)
C8 0.0191(8) 0.0174(8) 0.0270(9) 0.0010(7) 0.0038(7) 0.0046(7)
C9 0.0188(8) 0.0148(8) 0.0235(9) 0.0033(7) 0.0036(7) 0.0017(6)
C11 0.0015(8) 0.0026(8) 0.0051(8) 0.0041(6) 0.0007(6) -0.0006(6)
C21 0.0152(8) 0.0146(8) 0.0158(8) 0.0008(6) 0.0016(6) 0.0026(6)
S3 0.0245(2) 0.0137(2) 0.0202(2) -0.00155(16) -0.00060(17) -0.00128(16)
C31 0.0146(7) 0.0122(7) 0.0159(8) 0.0000(6) 0.0029(6) -0.0005(6)
C32 0.0135(7) 0.0180(8) 0.0139(8) 0.0005(6) 0.0017(6) -0.0004(6)
C33 0.0164(8) 0.0265(9) 0.0147(8) 0.0001(7) 0.0012(6) 0.0028(7)
C34 0.0180(8) 0.0237(9) 0.0188(8) -0.0059(7) 0.0012(6) -0.0001(7)
S4 0.0246(2) 0.0212(2) 0.0228(2) -0.00475(18) 0.00472(18) 0.00456(18)
C41 0.0175(8) 0.0176(8) 0.0146(8) -0.0008(6) 0.0011(6) 0.0042(6)
C42 0.0166(8) 0.0194(8) 0.0163(8) 0.0001(6) 0.0004(6) 0.0029(6)
C43 0.0166(8) 0.0294(10) 0.0190(8) 0.0019(7) 0.0021(7) 0.0009(7)
C44 0.0209(9) 0.0349(11) 0.0206(9) -0.0012(8) 0.0055(7) 0.0069(8)

loop_
_atom_type_symbol
_atom_type_description
_atom_type_scat_dispersion_real
_atom_type_scat_dispersion_imag
_atom_type_scat_source
C C 0.0033 0.0016 'International Tables Vol C Tables 4.2.6.8 and 6.1.1.4'
H H 0.0000 0.0000 'International Tables Vol C Tables 4.2.6.8 and 6.1.1.4'
B B 0.0013 0.0007 'International Tables Vol C Tables 4.2.6.8 and 6.1.1.4'
N N 0.0061 0.0033 'International Tables Vol C Tables 4.2.6.8 and 6.1.1.4'
S S 0.1246 0.1234 'International Tables Vol C Tables 4.2.6.8 and 6.1.1.4'

loop_
_geom_angle_atom_site_label_1
_geom_angle_atom_site_label_2
_geom_angle_atom_site_label_3
_geom_angle
_geom_angle_site_symmetry_1
_geom_angle_site_symmetry_3
_geom_angle_publ_flag
N2 B N1 104.38(14) . . ?
N2 B C21 107.01(14) . . ?
N1 B C21 112.86(15) . . ?
N2 B C31 106.62(14) . . ?
N1 B C31 106.71(14) . . ?
C21 B C31 118.23(15) . . ?
C1 N1 C4 107.13(15) . . ?
C1 N1 B 129.82(15) . . ?
C4 N1 B 122.04(14) . . ?
C9 N2 C6 107.55(15) . . ?
C9 N2 B 126.78(15) . . ?
C6 N2 B 125.03(14) . . ?
N1 C1 C2 109.32(16) . . ?
N1 C1 C41 126.59(16) . . ?
C2 C1 C41 123.97(16) . . ?
C3 C2 C1 107.86(16) . . ?
C2 C3 C4 107.09(16) . . ?
C5 C4 N1 122.43(16) . . ?
C5 C4 C3 129.01(17) . . ?
N1 C4 C3 108.55(15) . . ?
C4 C5 C6 120.40(16) . . ?
C4 C5 C11 120.10(16) . . ?
C6 C5 C11 119.43(16) . . ?
N2 C6 C5 119.48(16) . . ?
N2 C6 C7 108.56(15) . . ?
C5 C6 C7 131.13(17) . . ?
C8 C7 C6 106.71(16) . . ?
C7 C8 C9 107.16(16) . . ?
N2 C9 C8 110.02(17) . . ?
C12A C11 C12 106.5(7) . . ?
C12A C11 C5 124.8(7) . . ?
C12 C11 C5 127.8(2) . . ?
C12A C11 S1A 109.3(7) . . ?
C12 C11 S1A 4.9(3) . . ?
C5 C11 S1A 125.55(17) . . ?
C12A C11 S1 9.3(7) . . ?
C12 C11 S1 109.8(2) . . ?
C5 C11 S1 122.41(14) . . ?
S1A C11 S1 111.94(14) . . ?
C11 S1 C14 92.23(14) . . ?
C13 C12 C11 112.9(4) . . ?
C14 C13 C12 112.1(3) . . ?
C13 C14 S1 113.0(2) . . ?
C13A C14A S1A 114.1(5) . . ?
C14A C13A C12A 106.8(8) . . ?
C11 C12A C13A 117.8(12) . . ?
C11 S1A C14A 91.3(3) . . ?
C22 C21 C22A 98.1(4) . . ?
C22 C21 B 132.4(2) . . ?
C22A C21 B 129.2(3) . . ?
C22 C21 S2 108.5(2) . . ?
C22A C21 S2 10.6(3) . . ?
B C21 S2 118.66(13) . . ?
C22 C21 S2A 7.66(19) . . ?
C22A C21 S2A 105.7(3) . . ?
B C21 S2A 124.72(14) . . ?
S2 C21 S2A 116.11(12) . . ?
C21 S2 C24 90.53(19) . . ?
C21 C22 C23 118.5(4) . . ?
C24 C23 C22 106.6(5) . . ?
C23 C24 S2 115.8(4) . . ?
C23A C22A C21 121.0(7) . . ?
C21 S2A C24A 90.5(3) . . ?
C23A C24A S2A 119.1(6) . . ?
C24A C23A C22A 103.7(7) . . ?
C34 S3 C31 93.75(9) . . ?
C32 C31 B 127.52(15) . . ?
C32 C31 S3 108.90(13) . . ?
B C31 S3 122.82(13) . . ?
C31 C32 C33 113.19(16) . . ?
C34 C33 C32 113.00(17) . . ?
C33 C34 S3 111.14(14) . . ?
C44 S4 C41 92.03(10) . . ?
C42 C41 C1 131.40(17) . . ?
C42 C41 S4 110.19(13) . . ?
C1 C41 S4 118.04(14) . . ?
C41 C42 C43 113.23(17) . . ?
C44 C43 C42 112.48(18) . . ?
C43 C44 S4 112.07(15) . . ?

loop_
_geom_bond_atom_site_label_1
_geom_bond_atom_site_label_2
_geom_bond_distance
_geom_bond_site_symmetry_2
_geom_bond_publ_flag
B N2 1.571(2) . ?
B N1 1.582(2) . ?
B C21 1.609(3) . ?
B C31 1.620(3) . ?
N1 C1 1.363(2) . ?
N1 C4 1.406(2) . ?
N2 C9 1.345(2) . ?
N2 C6 1.389(2) . ?
C1 C2 1.420(3) . ?
C1 C41 1.448(3) . ?
C2 C3 1.375(3) . ?
C3 C4 1.419(2) . ?
C4 C5 1.398(2) . ?
C5 C6 1.403(2) . ?
C5 C11 1.470(2) . ?
C6 C7 1.413(2) . ?
C7 C8 1.385(3) . ?
C8 C9 1.405(3) . ?
C11 C12A 1.387(13) . ?
C11 C12 1.439(5) . ?
C11 S1A 1.648(4) . ?
C11 S1 1.683(2) . ?
S1 C14 1.710(4) . ?
C12 C13 1.377(6) . ?
C13 C14 1.354(5) . ?
C14A C13A 1.328(10) . ?
C14A S1A 1.775(8) . ?
C13A C12A 1.410(16) . ?
C21 C22 1.375(5) . ?
C21 C22A 1.440(7) . ?
C21 S2 1.711(2) . ?
C21 S2A 1.716(3) . ?
S2 C24 1.738(5) . ?
C22 C23 1.409(6) . ?
C23 C24 1.344(7) . ?
C22A C23A 1.383(10) . ?
S2A C24A 1.728(8) . ?
C24A C23A 1.349(10) . ?
S3 C34 1.713(2) . ?
S3 C31 1.7324(18) . ?
C31 C32 1.394(2) . ?
C32 C33 1.434(2) . ?
C33 C34 1.358(3) . ?
S4 C44 1.709(2) . ?
S4 C41 1.7414(18) . ?
C41 C42 1.377(3) . ?
C42 C43 1.417(3) . ?
C43 C44 1.368(3) . ?
